data_1544556
loop_
_publ_author_name
'Takahashi, Keisuke'
'Ito, Shingo'
'Shintani, Ryo'
'Nozaki, Kyoko'

_publ_section_title
;
 Selective synthesis of unsymmetric dibenzo[a,e]pentalenes by a
 rhodium-catalysed stitching reaction.
;
_journal_issue 1
_journal_name_full 'Chemical science'
_journal_page_first 101
_journal_page_last 107
_journal_paper_doi 10.1039/c6sc04560j
_journal_volume 8
_journal_year 2017
_chemical_formula_moiety 'C27 H36 N2 O2 Si2'
_chemical_formula_sum 'C27 H36 N2 O2 Si2'
_chemical_formula_weight 476.76
_chemical_melting_point 458.0(10)
_chemical_name_systematic 5-(tert-Butyldimethylsilyl)-3-(dimethylamino)-8-nitro-10-(trimethylsilyl)dibenzo[a,e]pentalene
_space_group_crystal_system triclinic
_space_group_IT_number 2
_space_group_name_Hall '-P 1'
_space_group_name_H-M_alt 'P -1'
_symmetry_space_group_name_Hall '-P 1'
_symmetry_space_group_name_H-M 'P -1'
_atom_sites_solution_hydrogens geom
_audit_creation_method SHELXL-2014/6
_audit_update_record
;
2016-10-27 deposited with the CCDC.
2016-11-03 downloaded from the CCDC.
;
_cell_angle_alpha 110.915(10)
_cell_angle_beta 93.663(16)
_cell_angle_gamma 94.99(2)
_cell_formula_units_Z 2
_cell_length_a 7.221(3)
_cell_length_b 11.790(5)
_cell_length_c 16.389(9)
_cell_measurement_reflns_used 3326
_cell_measurement_temperature 93
_cell_measurement_theta_max 31.0
_cell_measurement_theta_min 2.7
_cell_volume 1291.6(11)
_computing_cell_refinement 'RIGAKU CrystalClear'
_computing_data_collection 'RIGAKU CrystalClear'
_computing_data_reduction 'RIGAKU CrystalClear'
_computing_molecular_graphics ORTEP-III
_computing_publication_material 'Yadokari-XG (Wakita, Nemoto, et al.)'
_computing_structure_refinement 'SHELXL-2014/6 (Sheldrick, 2014)'
_computing_structure_solution 'SHELXT-2014/4 (Sheldrick, 2014)'
_diffrn_ambient_temperature 93
_diffrn_detector_area_resol_mean 28.5714
_diffrn_measured_fraction_theta_full 0.973
_diffrn_measured_fraction_theta_max 0.970
_diffrn_measurement_device_type 'Rigaku Saturn724 CCD'
_diffrn_measurement_method 'omega scans'
_diffrn_radiation_type MoK\a
_diffrn_radiation_wavelength 0.71075
_diffrn_reflns_av_R_equivalents 0.0680
_diffrn_reflns_av_unetI/netI 0.1151
_diffrn_reflns_Laue_measured_fraction_full 0.973
_diffrn_reflns_Laue_measured_fraction_max 0.970
_diffrn_reflns_limit_h_max 8
_diffrn_reflns_limit_h_min -8
_diffrn_reflns_limit_k_max 11
_diffrn_reflns_limit_k_min -14
_diffrn_reflns_limit_l_max 20
_diffrn_reflns_limit_l_min -20
_diffrn_reflns_number 9281
_diffrn_reflns_point_group_measured_fraction_full 0.973
_diffrn_reflns_point_group_measured_fraction_max 0.970
_diffrn_reflns_theta_full 25.242
_diffrn_reflns_theta_max 25.997
_diffrn_reflns_theta_min 1.855
_exptl_absorpt_coefficient_mu 0.164
_exptl_absorpt_correction_T_max 1.000
_exptl_absorpt_correction_T_min 0.642
_exptl_absorpt_correction_type multi-scan
_exptl_absorpt_process_details 'Jacobson, R. (1998) Private communication'
_exptl_crystal_colour Red
_exptl_crystal_density_diffrn 1.226
_exptl_crystal_description Platelet
_exptl_crystal_F_000 512
_exptl_crystal_recrystallization_method 'Re-crystallisation from solvent: dichloromethane/methanol'
_exptl_crystal_size_max 0.130
_exptl_crystal_size_mid 0.070
_exptl_crystal_size_min 0.010
_refine_diff_density_max 0.843
_refine_diff_density_min -0.590
_refine_diff_density_rms 0.140
_refine_ls_extinction_method none
_refine_ls_goodness_of_fit_ref 1.074
_refine_ls_hydrogen_treatment constr
_refine_ls_matrix_type full
_refine_ls_number_parameters 308
_refine_ls_number_reflns 4927
_refine_ls_number_restraints 0
_refine_ls_restrained_S_all 1.074
_refine_ls_R_factor_all 0.1298
_refine_ls_R_factor_gt 0.0765
_refine_ls_shift/su_max 0.007
_refine_ls_shift/su_mean 0.001
_refine_ls_structure_factor_coef Fsqd
_refine_ls_weighting_details 'w=1/[\s^2^(Fo^2^)+(0.1050P)^2^+0.7445P] where P=(Fo^2^+2Fc^2^)/3'
_refine_ls_weighting_scheme calc
_refine_ls_wR_factor_gt 0.1805
_refine_ls_wR_factor_ref 0.2282
_reflns_Friedel_coverage 0.000
_reflns_number_gt 3057
_reflns_number_total 4927
_reflns_threshold_expression 'I > 2\s(I)'
_cod_data_source_file c6sc04560j2.cif
_cod_data_source_block ANPh2Pen
_cod_depositor_comments
;
The following automatic conversions were performed:

'_chemical_melting_point' value '457--459' was changed to '458.0(10)'
- the average value was taken and precision was estimated.

'_exptl_absorpt_correction_type' value 'Multi-scan' changed to
'multi-scan' according to
/usr/data/users/saulius/crontab/automatic-downloads/rss-feeds/RSC/lib/dictionaries/cif_core.dic
dictionary named 'cif_core.dic' version 2.4.2 from 2011-04-26.

Automatic conversion script
Id: cif_fix_values 4268 2015-11-12 08:31:59Z antanas 

 Adding full bibliography for 1544554--1544556.cif.

 Adding full bibliography for 1544554--1544556.cif.
;
_cod_original_cell_volume 1291.6(10)
_cod_database_code 1544556
_shelx_space_group_comment
;
The symmetry employed for this shelxl refinement is uniquely defined
by the following loop, which should always be used as a source of
symmetry information in preference to the above space-group names.
They are only intended as comments.
;
_shelx_estimated_absorpt_t_min 0.979
_shelx_estimated_absorpt_t_max 0.998
_shelxl_version_number 2014/6

loop_
_space_group_symop_operation_xyz
'x, y, z'
'-x, -y, -z'

loop_
_atom_site_label
_atom_site_type_symbol
_atom_site_fract_x
_atom_site_fract_y
_atom_site_fract_z
_atom_site_U_iso_or_equiv
_atom_site_adp_type
_atom_site_occupancy
_atom_site_site_symmetry_order
_atom_site_calc_flag
_atom_site_refinement_flags_posn
_atom_site_refinement_flags_adp
Si1 Si 0.91246(15) 0.55241(10) 0.21593(7) 0.0160(3) Uani 1 1 d . .
Si2 Si 0.62299(15) 0.09742(10) 0.39024(7) 0.0167(3) Uani 1 1 d . .
C12 C 0.7331(5) 0.4674(4) 0.5076(3) 0.0145(9) Uani 1 1 d . .
H4 H 0.6922 0.4074 0.5309 0.017 Uiso 1 1 calc R U
C11 C 0.7594(5) 0.4357(4) 0.4201(3) 0.0135(9) Uani 1 1 d . .
C9 C 0.6959(5) 0.1942(4) 0.3266(3) 0.0160(9) Uani 1 1 d . .
C10 C 0.7384(5) 0.3186(4) 0.3467(3) 0.0136(9) Uani 1 1 d . .
C4 C 0.7845(5) 0.1954(4) 0.1069(3) 0.0158(9) Uani 1 1 d . .
H1 H 0.8143 0.2573 0.0838 0.019 Uiso 1 1 calc R U
C2 C 0.7866(5) 0.3457(4) 0.2694(2) 0.0135(9) Uani 1 1 d . .
C15 C 0.8523(5) 0.6486(4) 0.4410(3) 0.0180(9) Uani 1 1 d . .
H6 H 0.8920 0.7093 0.4183 0.022 Uiso 1 1 calc R U
C16 C 0.8183(5) 0.5269(4) 0.3859(2) 0.0131(8) Uani 1 1 d . .
C8 C 0.7153(5) 0.1365(4) 0.2306(3) 0.0153(9) Uani 1 1 d . .
C13 C 0.7689(5) 0.5912(4) 0.5609(2) 0.0149(9) Uani 1 1 d . .
C1 C 0.8391(5) 0.4688(4) 0.2896(3) 0.0138(8) Uani 1 1 d . .
C5 C 0.7596(5) 0.0694(4) 0.0500(3) 0.0172(9) Uani 1 1 d . .
C3 C 0.7654(5) 0.2268(4) 0.1948(3) 0.0141(9) Uani 1 1 d . .
C6 C 0.7125(6) -0.0184(4) 0.0864(3) 0.0205(10) Uani 1 1 d . .
H2 H 0.6951 -0.1024 0.0496 0.025 Uiso 1 1 calc R U
C14 C 0.8280(5) 0.6818(4) 0.5300(3) 0.0169(9) Uani 1 1 d . .
H5 H 0.8517 0.7648 0.5685 0.020 Uiso 1 1 calc R U
C7 C 0.6904(6) 0.0143(4) 0.1757(3) 0.0187(9) Uani 1 1 d . .
H3 H 0.6583 -0.0472 0.1988 0.022 Uiso 1 1 calc R U
C23 C 1.0673(6) 0.6980(4) 0.2781(3) 0.0208(10) Uani 1 1 d . .
H22 H 0.9937 0.7577 0.3162 0.031 Uiso 1 1 calc R U
H23 H 1.1214 0.7309 0.2366 0.031 Uiso 1 1 calc R U
H24 H 1.1678 0.6818 0.3140 0.031 Uiso 1 1 calc R U
C20 C 0.5756(6) 0.6599(4) 0.2389(3) 0.0238(10) Uani 1 1 d . .
H13 H 0.6532 0.7323 0.2807 0.036 Uiso 1 1 calc R U
H14 H 0.5313 0.6067 0.2697 0.036 Uiso 1 1 calc R U
H15 H 0.4683 0.6854 0.2130 0.036 Uiso 1 1 calc R U
C19 C 0.6927(5) 0.5895(4) 0.1656(3) 0.0180(9) Uani 1 1 d . .
C22 C 0.5752(6) 0.4702(4) 0.1050(3) 0.0233(10) Uani 1 1 d . .
H19 H 0.4634 0.4897 0.0780 0.035 Uiso 1 1 calc R U
H20 H 0.5379 0.4207 0.1395 0.035 Uiso 1 1 calc R U
H21 H 0.6495 0.4242 0.0590 0.035 Uiso 1 1 calc R U
C21 C 0.7467(6) 0.6686(4) 0.1125(3) 0.0240(10) Uani 1 1 d . .
H16 H 0.8197 0.6238 0.0654 0.036 Uiso 1 1 calc R U
H17 H 0.8217 0.7444 0.1511 0.036 Uiso 1 1 calc R U
H18 H 0.6334 0.6884 0.0868 0.036 Uiso 1 1 calc R U
C24 C 1.0516(6) 0.4616(4) 0.1278(3) 0.0223(10) Uani 1 1 d . .
H25 H 1.1195 0.4070 0.1486 0.033 Uiso 1 1 calc R U
H26 H 1.1410 0.5173 0.1133 0.033 Uiso 1 1 calc R U
H27 H 0.9672 0.4129 0.0753 0.033 Uiso 1 1 calc R U
C26 C 0.3950(6) 0.0056(4) 0.3333(3) 0.0238(10) Uani 1 1 d . .
H31 H 0.3338 -0.0279 0.3729 0.036 Uiso 1 1 calc R U
H32 H 0.4182 -0.0616 0.2803 0.036 Uiso 1 1 calc R U
H33 H 0.3140 0.0583 0.3171 0.036 Uiso 1 1 calc R U
C27 C 0.8106(6) -0.0031(4) 0.3903(3) 0.0253(10) Uani 1 1 d . .
H34 H 0.9227 0.0469 0.4265 0.038 Uiso 1 1 calc R U
H35 H 0.8404 -0.0442 0.3301 0.038 Uiso 1 1 calc R U
H36 H 0.7666 -0.0644 0.4145 0.038 Uiso 1 1 calc R U
C25 C 0.5919(6) 0.1818(4) 0.5068(3) 0.0245(10) Uani 1 1 d . .
H28 H 0.7124 0.2248 0.5384 0.037 Uiso 1 1 calc R U
H29 H 0.5438 0.1241 0.5332 0.037 Uiso 1 1 calc R U
H30 H 0.5030 0.2413 0.5104 0.037 Uiso 1 1 calc R U
O1 O 0.7772(4) 0.7350(3) 0.7022(2) 0.0291(8) Uani 1 1 d . .
N2 N 0.7429(5) 0.6260(3) 0.6546(2) 0.0190(8) Uani 1 1 d . .
N1 N 0.7858(5) 0.0379(3) -0.0374(2) 0.0221(8) Uani 1 1 d . .
O2 O 0.6921(4) 0.5450(3) 0.6817(2) 0.0274(8) Uani 1 1 d . .
C18 C 0.7553(6) -0.0887(4) -0.0957(3) 0.0253(11) Uani 1 1 d . .
H10 H 0.8356 -0.1364 -0.0735 0.038 Uiso 1 1 calc R U
H11 H 0.7856 -0.0950 -0.1545 0.038 Uiso 1 1 calc R U
H12 H 0.6241 -0.1205 -0.0986 0.038 Uiso 1 1 calc R U
C17 C 0.8160(6) 0.1312(4) -0.0749(3) 0.0260(11) Uani 1 1 d . .
H7 H 0.7063 0.1757 -0.0699 0.039 Uiso 1 1 calc R U
H8 H 0.8358 0.0927 -0.1369 0.039 Uiso 1 1 calc R U
H9 H 0.9263 0.1882 -0.0432 0.039 Uiso 1 1 calc R U

loop_
_atom_site_aniso_label
_atom_site_aniso_U_11
_atom_site_aniso_U_22
_atom_site_aniso_U_33
_atom_site_aniso_U_23
_atom_site_aniso_U_13
_atom_site_aniso_U_12
Si1 0.0139(6) 0.0179(6) 0.0128(6) 0.0022(5) -0.0001(4) 0.0002(5)
Si2 0.0174(6) 0.0165(6) 0.0145(6) 0.0048(5) -0.0021(4) 0.0007(5)
C12 0.014(2) 0.017(2) 0.011(2) 0.0028(16) 0.0022(15) 0.0012(16)
C11 0.0116(19) 0.014(2) 0.0098(19) -0.0019(16) -0.0024(15) 0.0033(16)
C9 0.012(2) 0.018(2) 0.014(2) 0.0021(17) -0.0017(15) 0.0018(17)
C10 0.011(2) 0.016(2) 0.013(2) 0.0052(17) -0.0023(15) 0.0041(16)
C4 0.015(2) 0.018(2) 0.012(2) 0.0029(17) 0.0028(15) 0.0025(17)
C2 0.012(2) 0.017(2) 0.0082(19) 0.0011(16) -0.0028(14) 0.0036(16)
C15 0.020(2) 0.017(2) 0.015(2) 0.0025(17) 0.0024(16) 0.0024(17)
C16 0.015(2) 0.014(2) 0.010(2) 0.0029(16) 0.0004(15) 0.0016(16)
C8 0.011(2) 0.018(2) 0.012(2) 0.0013(17) -0.0001(15) 0.0013(16)
C13 0.014(2) 0.022(2) 0.0057(19) 0.0002(16) 0.0007(15) 0.0068(17)
C1 0.015(2) 0.012(2) 0.012(2) 0.0012(16) -0.0029(15) 0.0040(16)
C5 0.012(2) 0.024(2) 0.010(2) -0.0005(17) -0.0025(15) 0.0037(17)
C3 0.015(2) 0.015(2) 0.0083(19) -0.0014(16) 0.0003(15) 0.0016(16)
C6 0.022(2) 0.013(2) 0.017(2) -0.0051(17) -0.0010(17) 0.0025(18)
C14 0.020(2) 0.015(2) 0.011(2) -0.0017(16) -0.0012(16) 0.0058(17)
C7 0.021(2) 0.019(2) 0.014(2) 0.0041(17) 0.0020(16) 0.0024(18)
C23 0.014(2) 0.026(2) 0.018(2) 0.0035(18) -0.0004(16) -0.0001(18)
C20 0.016(2) 0.029(3) 0.024(2) 0.007(2) 0.0000(17) 0.0051(19)
C19 0.018(2) 0.019(2) 0.017(2) 0.0067(18) 0.0006(16) -0.0017(18)
C22 0.019(2) 0.026(2) 0.020(2) 0.0049(19) -0.0081(17) 0.0003(19)
C21 0.026(2) 0.028(3) 0.018(2) 0.0084(19) -0.0029(18) 0.004(2)
C24 0.018(2) 0.021(2) 0.023(2) 0.0021(18) 0.0026(17) 0.0008(18)
C26 0.020(2) 0.025(2) 0.026(2) 0.011(2) -0.0065(18) -0.0017(19)
C27 0.026(2) 0.026(2) 0.024(3) 0.009(2) -0.0016(19) 0.002(2)
C25 0.027(2) 0.026(2) 0.019(2) 0.0083(19) 0.0001(18) -0.004(2)
O1 0.0419(19) 0.0227(18) 0.0144(17) -0.0036(13) 0.0015(14) 0.0066(15)
N2 0.0176(18) 0.023(2) 0.0113(18) -0.0004(15) 0.0007(14) 0.0032(15)
N1 0.027(2) 0.023(2) 0.0089(18) -0.0031(15) -0.0002(14) 0.0030(16)
O2 0.0344(19) 0.0321(19) 0.0148(16) 0.0087(14) 0.0037(13) -0.0019(15)
C18 0.030(3) 0.020(2) 0.015(2) -0.0061(18) 0.0005(18) 0.0009(19)
C17 0.030(3) 0.031(3) 0.010(2) 0.0009(19) 0.0020(18) -0.001(2)

loop_
_atom_type_symbol
_atom_type_description
_atom_type_scat_dispersion_real
_atom_type_scat_dispersion_imag
_atom_type_scat_source
C C 0.0033 0.0016 'International Tables Vol C Tables 4.2.6.8 and 6.1.1.4'
H H 0.0000 0.0000 'International Tables Vol C Tables 4.2.6.8 and 6.1.1.4'
N N 0.0061 0.0033 'International Tables Vol C Tables 4.2.6.8 and 6.1.1.4'
O O 0.0106 0.0060 'International Tables Vol C Tables 4.2.6.8 and 6.1.1.4'
Si Si 0.0817 0.0704 'International Tables Vol C Tables 4.2.6.8 and 6.1.1.4'

loop_
_geom_angle_atom_site_label_1
_geom_angle_atom_site_label_2
_geom_angle_atom_site_label_3
_geom_angle
C23 Si1 C24 105.20(19)
C23 Si1 C1 111.82(19)
C24 Si1 C1 112.63(19)
C23 Si1 C19 109.1(2)
C24 Si1 C19 110.4(2)
C1 Si1 C19 107.71(18)
C25 Si2 C9 115.5(2)
C25 Si2 C27 106.4(2)
C9 Si2 C27 107.84(19)
C25 Si2 C26 108.6(2)
C9 Si2 C26 106.88(19)
C27 Si2 C26 111.7(2)
C11 C12 C13 117.5(4)
C11 C12 H4 121.3
C13 C12 H4 121.3
C12 C11 C16 120.6(4)
C12 C11 C10 132.7(4)
C16 C11 C10 106.7(3)
C10 C9 C8 105.1(4)
C10 C9 Si2 134.6(3)
C8 C9 Si2 120.2(3)
C9 C10 C11 142.0(4)
C9 C10 C2 111.6(4)
C11 C10 C2 106.4(3)
C3 C4 C5 120.1(4)
C3 C4 H1 119.9
C5 C4 H1 119.9
C1 C2 C10 112.1(3)
C1 C2 C3 141.4(4)
C10 C2 C3 106.4(3)
C16 C15 C14 119.9(4)
C16 C15 H6 120.0
C14 C15 H6 120.0
C15 C16 C11 120.0(4)
C15 C16 C1 129.7(4)
C11 C16 C1 110.2(3)
C7 C8 C3 118.9(4)
C7 C8 C9 130.2(4)
C3 C8 C9 110.9(3)
C14 C13 C12 123.3(4)
C14 C13 N2 118.7(4)
C12 C13 N2 117.9(4)
C2 C1 C16 104.6(3)
C2 C1 Si1 129.6(3)
C16 C1 Si1 125.7(3)
N1 C5 C6 121.9(4)
N1 C5 C4 120.0(4)
C6 C5 C4 118.0(4)
C4 C3 C8 121.2(4)
C4 C3 C2 132.9(4)
C8 C3 C2 105.9(3)
C5 C6 C7 121.5(4)
C5 C6 H2 119.2
C7 C6 H2 119.2
C13 C14 C15 118.6(4)
C13 C14 H5 120.7
C15 C14 H5 120.7
C8 C7 C6 120.2(4)
C8 C7 H3 119.9
C6 C7 H3 119.9
Si1 C23 H22 109.5
Si1 C23 H23 109.5
H22 C23 H23 109.5
Si1 C23 H24 109.5
H22 C23 H24 109.5
H23 C23 H24 109.5
C19 C20 H13 109.5
C19 C20 H14 109.5
H13 C20 H14 109.5
C19 C20 H15 109.5
H13 C20 H15 109.5
H14 C20 H15 109.5
C21 C19 C22 109.7(3)
C21 C19 C20 109.3(4)
C22 C19 C20 109.0(3)
C21 C19 Si1 109.4(3)
C22 C19 Si1 109.7(3)
C20 C19 Si1 109.8(3)
C19 C22 H19 109.5
C19 C22 H20 109.5
H19 C22 H20 109.5
C19 C22 H21 109.5
H19 C22 H21 109.5
H20 C22 H21 109.5
C19 C21 H16 109.5
C19 C21 H17 109.5
H16 C21 H17 109.5
C19 C21 H18 109.5
H16 C21 H18 109.5
H17 C21 H18 109.5
Si1 C24 H25 109.5
Si1 C24 H26 109.5
H25 C24 H26 109.5
Si1 C24 H27 109.5
H25 C24 H27 109.5
H26 C24 H27 109.5
Si2 C26 H31 109.5
Si2 C26 H32 109.5
H31 C26 H32 109.5
Si2 C26 H33 109.5
H31 C26 H33 109.5
H32 C26 H33 109.5
Si2 C27 H34 109.5
Si2 C27 H35 109.5
H34 C27 H35 109.5
Si2 C27 H36 109.5
H34 C27 H36 109.5
H35 C27 H36 109.5
Si2 C25 H28 109.5
Si2 C25 H29 109.5
H28 C25 H29 109.5
Si2 C25 H30 109.5
H28 C25 H30 109.5
H29 C25 H30 109.5
O2 N2 O1 123.5(4)
O2 N2 C13 118.4(3)
O1 N2 C13 118.1(4)
C5 N1 C18 120.2(4)
C5 N1 C17 120.5(4)
C18 N1 C17 118.6(4)
N1 C18 H10 109.5
N1 C18 H11 109.5
H10 C18 H11 109.5
N1 C18 H12 109.5
H10 C18 H12 109.5
H11 C18 H12 109.5
N1 C17 H7 109.5
N1 C17 H8 109.5
H7 C17 H8 109.5
N1 C17 H9 109.5
H7 C17 H9 109.5
H8 C17 H9 109.5

loop_
_geom_bond_atom_site_label_1
_geom_bond_atom_site_label_2
_geom_bond_distance
Si1 C23 1.873(4)
Si1 C24 1.874(4)
Si1 C1 1.884(4)
Si1 C19 1.898(4)
Si2 C25 1.851(5)
Si2 C9 1.866(4)
Si2 C27 1.876(5)
Si2 C26 1.878(4)
C12 C11 1.378(5)
C12 C13 1.399(5)
C12 H4 0.9500
C11 C16 1.426(5)
C11 C10 1.459(5)
C9 C10 1.385(5)
C9 C8 1.496(5)
C10 C2 1.468(6)
C4 C3 1.372(5)
C4 C5 1.432(6)
C4 H1 0.9500
C2 C1 1.380(5)
C2 C3 1.482(5)
C15 C16 1.386(5)
C15 C14 1.395(6)
C15 H6 0.9500
C16 C1 1.502(5)
C8 C7 1.388(6)
C8 C3 1.420(6)
C13 C14 1.384(6)
C13 N2 1.470(5)
C5 N1 1.375(5)
C5 C6 1.397(6)
C6 C7 1.398(6)
C6 H2 0.9500
C14 H5 0.9500
C7 H3 0.9500
C23 H22 0.9800
C23 H23 0.9800
C23 H24 0.9800
C20 C19 1.546(6)
C20 H13 0.9800
C20 H14 0.9800
C20 H15 0.9800
C19 C21 1.529(6)
C19 C22 1.540(5)
C22 H19 0.9800
C22 H20 0.9800
C22 H21 0.9800
C21 H16 0.9800
C21 H17 0.9800
C21 H18 0.9800
C24 H25 0.9800
C24 H26 0.9800
C24 H27 0.9800
C26 H31 0.9800
C26 H32 0.9800
C26 H33 0.9800
C27 H34 0.9800
C27 H35 0.9800
C27 H36 0.9800
C25 H28 0.9800
C25 H29 0.9800
C25 H30 0.9800
O1 N2 1.236(4)
N2 O2 1.227(4)
N1 C18 1.445(5)
N1 C17 1.446(6)
C18 H10 0.9800
C18 H11 0.9800
C18 H12 0.9800
C17 H7 0.9800
C17 H8 0.9800
C17 H9 0.9800

loop_
_geom_torsion_atom_site_label_1
_geom_torsion_atom_site_label_2
_geom_torsion_atom_site_label_3
_geom_torsion_atom_site_label_4
_geom_torsion
C13 C12 C11 C16 -0.9(6)
C13 C12 C11 C10 179.4(4)
C25 Si2 C9 C10 2.0(5)
C27 Si2 C9 C10 -116.8(4)
C26 Si2 C9 C10 122.9(4)
C25 Si2 C9 C8 -176.7(3)
C27 Si2 C9 C8 64.5(3)
C26 Si2 C9 C8 -55.7(4)
C8 C9 C10 C11 -177.5(5)
Si2 C9 C10 C11 3.7(8)
C8 C9 C10 C2 -0.6(4)
Si2 C9 C10 C2 -179.4(3)
C12 C11 C10 C9 -3.4(9)
C16 C11 C10 C9 176.8(5)
C12 C11 C10 C2 179.6(4)
C16 C11 C10 C2 -0.1(4)
C9 C10 C2 C1 -176.7(3)
C11 C10 C2 C1 1.3(4)
C9 C10 C2 C3 2.0(4)
C11 C10 C2 C3 180.0(3)
C14 C15 C16 C11 -0.3(6)
C14 C15 C16 C1 -178.2(4)
C12 C11 C16 C15 0.9(6)
C10 C11 C16 C15 -179.3(4)
C12 C11 C16 C1 179.2(3)
C10 C11 C16 C1 -1.0(4)
C10 C9 C8 C7 179.6(4)
Si2 C9 C8 C7 -1.4(6)
C10 C9 C8 C3 -1.0(4)
Si2 C9 C8 C3 178.0(3)
C11 C12 C13 C14 0.2(6)
C11 C12 C13 N2 -179.5(3)
C10 C2 C1 C16 -1.8(4)
C3 C2 C1 C16 -179.8(5)
C10 C2 C1 Si1 -179.6(3)
C3 C2 C1 Si1 2.4(8)
C15 C16 C1 C2 179.8(4)
C11 C16 C1 C2 1.7(4)
C15 C16 C1 Si1 -2.3(6)
C11 C16 C1 Si1 179.6(3)
C23 Si1 C1 C2 -154.1(4)
C24 Si1 C1 C2 -35.9(4)
C19 Si1 C1 C2 86.0(4)
C23 Si1 C1 C16 28.5(4)
C24 Si1 C1 C16 146.7(3)
C19 Si1 C1 C16 -91.3(3)
C3 C4 C5 N1 -177.5(4)
C3 C4 C5 C6 1.1(6)
C5 C4 C3 C8 -2.0(6)
C5 C4 C3 C2 178.2(4)
C7 C8 C3 C4 1.8(6)
C9 C8 C3 C4 -177.7(3)
C7 C8 C3 C2 -178.4(4)
C9 C8 C3 C2 2.2(4)
C1 C2 C3 C4 -4.6(9)
C10 C2 C3 C4 177.4(4)
C1 C2 C3 C8 175.5(5)
C10 C2 C3 C8 -2.5(4)
N1 C5 C6 C7 178.5(4)
C4 C5 C6 C7 -0.1(6)
C12 C13 C14 C15 0.4(6)
N2 C13 C14 C15 -179.9(3)
C16 C15 C14 C13 -0.4(6)
C3 C8 C7 C6 -0.7(6)
C9 C8 C7 C6 178.5(4)
C5 C6 C7 C8 0.0(6)
C23 Si1 C19 C21 52.8(3)
C24 Si1 C19 C21 -62.3(3)
C1 Si1 C19 C21 174.4(3)
C23 Si1 C19 C22 173.1(3)
C24 Si1 C19 C22 58.0(3)
C1 Si1 C19 C22 -65.3(3)
C23 Si1 C19 C20 -67.1(3)
C24 Si1 C19 C20 177.8(3)
C1 Si1 C19 C20 54.4(3)
C14 C13 N2 O2 -179.3(3)
C12 C13 N2 O2 0.4(5)
C14 C13 N2 O1 -0.8(5)
C12 C13 N2 O1 178.9(4)
C6 C5 N1 C18 3.3(6)
C4 C5 N1 C18 -178.1(4)
C6 C5 N1 C17 173.8(4)
C4 C5 N1 C17 -7.6(6)
